data_1572174
loop_
_publ_author_name
'Bhattacharya, Debkanta'
'Scher&#xfc;bl, Maximilian'
'Daniliuc, Constantin G.'
'Studer, Armido'

_publ_section_title
;
 Intermolecular radical oxyalkylation of arynes with alkenes and TEMPO.
;
_journal_issue 34
_journal_name_full 'Chemical science'
_journal_page_first 13712
_journal_page_last 13716
_journal_paper_doi 10.1039/d4sc04369c
_journal_volume 15
_journal_year 2024
_chemical_formula_sum 'C26 H42 Cl2 N2 O2'
_chemical_formula_weight 485.51
_space_group_crystal_system monoclinic
_space_group_IT_number 14
_space_group_name_Hall '-P 2ybc'
_space_group_name_H-M_alt 'P 1 21/c 1'
_atom_sites_solution_hydrogens geom
_atom_sites_solution_primary direct
_audit_creation_method 'APEX4 v2021.4-0'
_audit_update_record
;
2024-06-25 deposited with the CCDC.	2024-07-26 downloaded from the CCDC.
;
_cell_angle_alpha 90
_cell_angle_beta 91.006(2)
_cell_angle_gamma 90
_cell_formula_units_Z 4
_cell_length_a 15.3322(6)
_cell_length_b 7.6032(3)
_cell_length_c 22.4351(8)
_cell_measurement_reflns_used 9162
_cell_measurement_temperature 100.(2)
_cell_measurement_theta_max 66.5229
_cell_measurement_theta_min 2.8826
_cell_volume 2614.94(17)
_computing_cell_refinement 'SAINT V8.40B (Bruker AXS LLC, 2019)'
_computing_data_collection 'Bruker APEX4 v2021.4-0 Photon III'
_computing_data_reduction 'SAINT V8.40B (Bruker AXS LLC, 2019)'
_computing_molecular_graphics 'shelXle (C.B. Huebschle, rev 1242)'
_computing_publication_material 'SHELXT 2018/2 (Sheldrick, 2018)'
_computing_structure_refinement 'SHELXL-2018/3 (Sheldrick, 2018)'
_computing_structure_solution 'SHELXT 2018/2 (Sheldrick, 2018)'
_diffrn_ambient_temperature 100.(2)
_diffrn_detector_area_resol_mean 7.3910
_diffrn_measured_fraction_theta_full 0.994
_diffrn_measured_fraction_theta_max 0.994
_diffrn_measurement_device 'Bruker D8 Venture Photon III'
_diffrn_measurement_device_type 'single crystal diffractometer'
_diffrn_measurement_method 'phi/omega scans'
_diffrn_radiation_monochromator 'MX mirror'
_diffrn_radiation_probe 'single crystal'
_diffrn_radiation_type CuK\a
_diffrn_radiation_wavelength 1.54178
_diffrn_reflns_av_R_equivalents 0.0457
_diffrn_reflns_av_unetI/netI 0.0212
_diffrn_reflns_limit_h_max 18
_diffrn_reflns_limit_h_min -18
_diffrn_reflns_limit_k_max 8
_diffrn_reflns_limit_k_min -9
_diffrn_reflns_limit_l_max 26
_diffrn_reflns_limit_l_min -26
_diffrn_reflns_number 52082
_diffrn_reflns_theta_full 66.61
_diffrn_reflns_theta_max 66.61
_diffrn_reflns_theta_min 2.88
_diffrn_source 'Cu ImS'
_diffrn_source_current 1.0
_diffrn_source_power 0.05
_diffrn_source_type 'micro focus tube'
_diffrn_source_voltage 50
_exptl_absorpt_coefficient_mu 2.417
_exptl_absorpt_correction_T_max 0.86
_exptl_absorpt_correction_T_min 0.72
_exptl_absorpt_correction_type multi-scan
_exptl_absorpt_process_details
;
Krause, L., Herbst-Irmer, R., Sheldrick, G. M., Stalke, D. (2015).
"Comparison of silver and molybdenum microfocus X-ray sources for
single-crystal structure determination"
J. Appl. Cryst. 48, 3-10. doi:10.1107/S1600576714022985
;
_exptl_crystal_colour colourless
_exptl_crystal_density_diffrn 1.233
_exptl_crystal_density_method 'not measured'
_exptl_crystal_description plate
_exptl_crystal_F_000 1048
_exptl_crystal_size_max 0.246
_exptl_crystal_size_mid 0.093
_exptl_crystal_size_min 0.063
_refine_diff_density_max 0.274
_refine_diff_density_min -0.310
_refine_ls_extinction_method none
_refine_ls_goodness_of_fit_ref 1.028
_refine_ls_hydrogen_treatment constr
_refine_ls_matrix_type full
_refine_ls_number_parameters 297
_refine_ls_number_reflns 4587
_refine_ls_number_restraints 0
_refine_ls_restrained_S_all 1.028
_refine_ls_R_factor_all 0.0339
_refine_ls_R_factor_gt 0.0307
_refine_ls_shift/su_max 0.001
_refine_ls_shift/su_mean 0.000
_refine_ls_structure_factor_coef Fsqd
_refine_ls_weighting_details 'w=1/[\s^2^(Fo^2^)+(0.0347P)^2^+1.4739P] where P=(Fo^2^+2Fc^2^)/3'
_refine_ls_weighting_scheme calc
_refine_ls_wR_factor_gt 0.0755
_refine_ls_wR_factor_ref 0.0777
_reflns_Friedel_coverage 0.000
_reflns_number_gt 4213
_reflns_number_total 4587
_reflns_threshold_expression 'I > 2\s(I)'
_cod_data_source_file d4sc04369c2.cif
_cod_data_source_block stu10240_4i
_cod_depositor_comments
;
The following automatic conversions were performed:

data item '_exptl_absorpt_correction_type' value 'Multi-Scan' was
changed to 'multi-scan' in accordance with the
/home/data/users/saulius/crontab/automatic-downloads/rss-feeds/RSC/lib/dictionaries/cif_core.dic
dictionary named 'cif_core.dic' version 2.4.2 last updated on
2011-04-26.

Automatic conversion script
Id: cif_fix_values 8170 2020-07-09 18:12:32Z antanas 

 Adding full bibliography for 1572173--1572174.cif.
;
_cod_database_code 1572174

loop_
_space_group_symop_operation_xyz
'x, y, z'
'-x, y+1/2, -z+1/2'
'-x, -y, -z'
'x, -y-1/2, z-1/2'

loop_
_atom_site_type_symbol
_atom_site_label
_atom_site_fract_x
_atom_site_fract_y
_atom_site_fract_z
_atom_site_U_iso_or_equiv
_atom_site_adp_type
_atom_site_calc_flag
_atom_site_refinement_flags_adp
_atom_site_refinement_flags_occupancy
_atom_site_refinement_flags_posn
_atom_site_occupancy
_atom_site_disorder_assembly
_atom_site_disorder_group
Cl Cl1 0.29558(2) 1.07461(5) 0.38659(2) 0.03344(12) Uani d . . . 1 . .
Cl Cl2 0.41804(2) 0.90864(4) 0.46845(2) 0.02053(10) Uani d . . . 1 . .
N N1 0.18655(7) 0.56752(16) 0.36754(5) 0.0181(3) Uani d . . . 1 . .
N N2 0.33920(7) 0.58907(14) 0.61480(5) 0.0137(2) Uani d . . . 1 . .
O O1 0.19484(6) 0.74291(12) 0.39368(4) 0.0171(2) Uani d . . . 1 . .
O O2 0.31785(6) 0.65666(12) 0.55500(4) 0.0145(2) Uani d . . . 1 . .
C C1 0.26115(8) 0.75450(18) 0.43974(6) 0.0161(3) Uani d . . . 1 . .
H H1 0.284500 0.634085 0.448199 0.019000 Uiso calc U . R 1 . .
C C2 0.33465(9) 0.8692(2) 0.41464(6) 0.0209(3) Uani d . . . 1 . .
H H2 0.361077 0.803768 0.380767 0.025000 Uiso calc U . R 1 . .
C C3 0.22090(8) 0.82760(17) 0.49604(6) 0.0149(3) Uani d . . . 1 . .
C C4 0.24946(8) 0.77446(16) 0.55335(6) 0.0136(3) Uani d . . . 1 . .
C C5 0.20765(8) 0.83575(17) 0.60385(6) 0.0160(3) Uani d . . . 1 . .
H H5 0.227722 0.801084 0.642390 0.019000 Uiso calc U . R 1 . .
C C6 0.13660(9) 0.94755(18) 0.59773(6) 0.0175(3) Uani d . . . 1 . .
H H6 0.107330 0.987039 0.632224 0.021000 Uiso calc U . R 1 . .
C C7 0.10780(9) 1.00236(18) 0.54179(6) 0.0192(3) Uani d . . . 1 . .
H H7 0.059344 1.079612 0.537841 0.023000 Uiso calc U . R 1 . .
C C8 0.15061(9) 0.94300(18) 0.49166(6) 0.0173(3) Uani d . . . 1 . .
H H8 0.131476 0.982097 0.453400 0.021000 Uiso calc U . R 1 . .
C C9 0.19536(10) 0.5918(2) 0.30152(6) 0.0250(3) Uani d . . . 1 . .
C C10 0.17858(10) 0.4115(2) 0.27292(7) 0.0316(4) Uani d . . . 1 . .
H H10A 0.181047 0.423708 0.229053 0.038000 Uiso calc U . R 1 . .
H H10B 0.225716 0.330005 0.285611 0.038000 Uiso calc U . R 1 . .
C C11 0.09161(11) 0.3319(2) 0.28896(7) 0.0338(4) Uani d . . . 1 . .
H H11A 0.085522 0.213983 0.270616 0.041000 Uiso calc U . R 1 . .
H H11B 0.043511 0.407059 0.273627 0.041000 Uiso calc U . R 1 . .
C C12 0.08686(10) 0.3170(2) 0.35643(7) 0.0300(4) Uani d . . . 1 . .
H H12A 0.130938 0.230601 0.370509 0.036000 Uiso calc U . R 1 . .
H H12B 0.028673 0.271192 0.366952 0.036000 Uiso calc U . R 1 . .
C C13 0.10234(9) 0.4918(2) 0.38920(6) 0.0213(3) Uani d . . . 1 . .
C C14 0.13634(11) 0.7342(2) 0.27356(7) 0.0317(4) Uani d . . . 1 . .
H H14A 0.076296 0.690396 0.270669 0.048000 Uiso calc U . R 1 . .
H H14B 0.156964 0.762996 0.233628 0.048000 Uiso calc U . R 1 . .
H H14C 0.138140 0.839870 0.298548 0.048000 Uiso calc U . R 1 . .
C C15 0.29018(11) 0.6423(3) 0.28984(7) 0.0378(4) Uani d . . . 1 . .
H H15A 0.299176 0.766604 0.299740 0.057000 Uiso calc U . R 1 . .
H H15B 0.302900 0.623024 0.247688 0.057000 Uiso calc U . R 1 . .
H H15C 0.329177 0.569608 0.314623 0.057000 Uiso calc U . R 1 . .
C C16 0.02231(9) 0.6127(2) 0.38237(7) 0.0272(3) Uani d . . . 1 . .
H H16A 0.038408 0.732791 0.394003 0.041000 Uiso calc U . R 1 . .
H H16B -0.024302 0.570257 0.408018 0.041000 Uiso calc U . R 1 . .
H H16C 0.001846 0.612064 0.340743 0.041000 Uiso calc U . R 1 . .
C C17 0.11601(10) 0.4508(2) 0.45536(7) 0.0264(3) Uani d . . . 1 . .
H H17A 0.170143 0.383817 0.461020 0.040000 Uiso calc U . R 1 . .
H H17B 0.066749 0.381181 0.469584 0.040000 Uiso calc U . R 1 . .
H H17C 0.119889 0.560919 0.477929 0.040000 Uiso calc U . R 1 . .
C C18 0.31155(9) 0.40028(17) 0.61484(6) 0.0169(3) Uani d . . . 1 . .
C C19 0.34328(10) 0.32193(19) 0.67460(6) 0.0225(3) Uani d . . . 1 . .
H H19A 0.309609 0.375530 0.707183 0.027000 Uiso calc U . R 1 . .
H H19B 0.331118 0.194055 0.674572 0.027000 Uiso calc U . R 1 . .
C C20 0.43999(10) 0.3504(2) 0.68724(7) 0.0255(3) Uani d . . . 1 . .
H H20A 0.474893 0.289929 0.656703 0.031000 Uiso calc U . R 1 . .
H H20B 0.456192 0.301420 0.726786 0.031000 Uiso calc U . R 1 . .
C C21 0.45835(9) 0.54692(19) 0.68605(6) 0.0206(3) Uani d . . . 1 . .
H H21A 0.521291 0.566468 0.694113 0.025000 Uiso calc U . R 1 . .
H H21B 0.425630 0.604375 0.718341 0.025000 Uiso calc U . R 1 . .
C C22 0.43312(8) 0.63384(18) 0.62644(6) 0.0157(3) Uani d . . . 1 . .
C C23 0.34261(9) 0.28899(18) 0.56212(6) 0.0216(3) Uani d . . . 1 . .
H H23A 0.332567 0.353803 0.524870 0.032000 Uiso calc U . R 1 . .
H H23B 0.310046 0.178113 0.560743 0.032000 Uiso calc U . R 1 . .
H H23C 0.405025 0.264088 0.567123 0.032000 Uiso calc U . R 1 . .
C C24 0.21167(9) 0.40040(18) 0.61447(6) 0.0204(3) Uani d . . . 1 . .
H H24A 0.190963 0.473203 0.647374 0.031000 Uiso calc U . R 1 . .
H H24B 0.190411 0.279759 0.619256 0.031000 Uiso calc U . R 1 . .
H H24C 0.189708 0.448323 0.576532 0.031000 Uiso calc U . R 1 . .
C C25 0.49692(9) 0.57984(18) 0.57758(6) 0.0193(3) Uani d . . . 1 . .
H H25A 0.503768 0.451687 0.577675 0.029000 Uiso calc U . R 1 . .
H H25B 0.553685 0.635388 0.585278 0.029000 Uiso calc U . R 1 . .
H H25C 0.473970 0.618026 0.538641 0.029000 Uiso calc U . R 1 . .
C C26 0.43729(9) 0.83403(18) 0.63429(6) 0.0188(3) Uani d . . . 1 . .
H H26A 0.421042 0.891424 0.596594 0.028000 Uiso calc U . R 1 . .
H H26B 0.496734 0.868553 0.646011 0.028000 Uiso calc U . R 1 . .
H H26C 0.396741 0.870051 0.665295 0.028000 Uiso calc U . R 1 . .

loop_
_atom_site_aniso_label
_atom_site_aniso_U_11
_atom_site_aniso_U_22
_atom_site_aniso_U_33
_atom_site_aniso_U_12
_atom_site_aniso_U_13
_atom_site_aniso_U_23
Cl1 0.02202(19) 0.0363(2) 0.0419(2) -0.00297(15) -0.00201(15) 0.02242(17)
Cl2 0.01442(17) 0.02632(19) 0.02080(17) -0.00488(12) -0.00113(12) 0.00298(13)
N1 0.0154(6) 0.0246(6) 0.0142(6) 0.0009(5) 0.0005(4) -0.0055(5)
N2 0.0148(6) 0.0156(6) 0.0107(5) -0.0010(4) -0.0021(4) 0.0034(4)
O1 0.0145(5) 0.0222(5) 0.0145(4) 0.0010(4) -0.0027(3) -0.0011(4)
O2 0.0154(5) 0.0169(5) 0.0111(4) 0.0032(4) 0.0006(3) 0.0017(3)
C1 0.0129(6) 0.0220(7) 0.0135(6) 0.0002(5) -0.0013(5) 0.0011(5)
C2 0.0154(7) 0.0292(8) 0.0181(7) -0.0008(6) -0.0013(5) 0.0033(6)
C3 0.0130(6) 0.0154(6) 0.0163(6) -0.0030(5) 0.0010(5) -0.0005(5)
C4 0.0122(6) 0.0114(6) 0.0172(6) -0.0017(5) 0.0002(5) 0.0001(5)
C5 0.0172(7) 0.0162(7) 0.0145(6) -0.0028(5) 0.0002(5) -0.0008(5)
C6 0.0164(7) 0.0173(7) 0.0190(7) -0.0017(5) 0.0038(5) -0.0048(5)
C7 0.0154(6) 0.0164(7) 0.0256(7) 0.0021(5) -0.0002(5) -0.0023(6)
C8 0.0159(7) 0.0177(7) 0.0183(7) -0.0010(5) -0.0026(5) 0.0010(5)
C9 0.0200(7) 0.0424(9) 0.0126(7) 0.0049(6) 0.0015(5) -0.0037(6)
C10 0.0274(8) 0.0480(10) 0.0192(7) 0.0129(7) -0.0042(6) -0.0128(7)
C11 0.0311(9) 0.0374(9) 0.0325(9) 0.0057(7) -0.0106(7) -0.0165(7)
C12 0.0258(8) 0.0301(9) 0.0339(9) -0.0021(7) -0.0065(6) -0.0078(7)
C13 0.0153(7) 0.0270(8) 0.0215(7) -0.0022(6) -0.0004(5) -0.0037(6)
C14 0.0331(9) 0.0450(10) 0.0169(7) 0.0046(7) -0.0009(6) 0.0026(7)
C15 0.0252(8) 0.0708(13) 0.0177(7) -0.0019(8) 0.0078(6) -0.0063(8)
C16 0.0137(7) 0.0388(9) 0.0292(8) 0.0013(6) 0.0014(6) -0.0073(7)
C17 0.0273(8) 0.0296(8) 0.0225(8) -0.0091(6) 0.0020(6) 0.0004(6)
C18 0.0177(7) 0.0133(7) 0.0198(7) -0.0016(5) 0.0010(5) 0.0012(5)
C19 0.0256(8) 0.0183(7) 0.0238(7) 0.0001(6) 0.0018(6) 0.0062(6)
C20 0.0269(8) 0.0264(8) 0.0230(7) 0.0043(6) -0.0037(6) 0.0071(6)
C21 0.0178(7) 0.0268(8) 0.0172(7) 0.0018(6) -0.0030(5) -0.0006(6)
C22 0.0130(6) 0.0178(7) 0.0162(6) -0.0007(5) -0.0002(5) -0.0007(5)
C23 0.0221(7) 0.0161(7) 0.0265(7) 0.0000(6) 0.0011(6) -0.0038(6)
C24 0.0188(7) 0.0172(7) 0.0252(7) -0.0040(5) 0.0019(6) 0.0003(5)
C25 0.0156(7) 0.0217(7) 0.0208(7) 0.0007(5) 0.0023(5) -0.0021(5)
C26 0.0171(7) 0.0197(7) 0.0197(7) -0.0033(5) 0.0025(5) -0.0039(5)

loop_
_atom_type_symbol
_atom_type_description
_atom_type_scat_dispersion_real
_atom_type_scat_dispersion_imag
_atom_type_scat_source
C C 0.0181 0.0091 'International Tables Vol C Tables 4.2.6.8 and 6.1.1.4'
H H 0.0000 0.0000 'International Tables Vol C Tables 4.2.6.8 and 6.1.1.4'
Cl Cl 0.3639 0.7018 'International Tables Vol C Tables 4.2.6.8 and 6.1.1.4'
N N 0.0311 0.0180 'International Tables Vol C Tables 4.2.6.8 and 6.1.1.4'
O O 0.0492 0.0322 'International Tables Vol C Tables 4.2.6.8 and 6.1.1.4'

loop_
_geom_angle_atom_site_label_1
_geom_angle_atom_site_label_2
_geom_angle_atom_site_label_3
_geom_angle_site_symmetry_1
_geom_angle_site_symmetry_3
_geom_angle
_geom_angle_publ_flag
O1 N1 C9 . . 105.96(10) ?
O1 N1 C13 . . 106.80(9) ?
C9 N1 C13 . . 117.33(11) ?
O2 N2 C18 . . 106.12(9) ?
O2 N2 C22 . . 106.13(9) ?
C18 N2 C22 . . 119.28(10) ?
C1 O1 N1 . . 113.53(9) ?
C4 O2 N2 . . 114.14(9) ?
O1 C1 C3 . . 109.07(10) ?
O1 C1 C2 . . 106.53(10) ?
C3 C1 C2 . . 114.03(11) ?
O1 C1 H1 . . 109.000000 ?
C3 C1 H1 . . 109.000000 ?
C2 C1 H1 . . 109.000000 ?
C1 C2 Cl2 . . 111.81(9) ?
C1 C2 Cl1 . . 112.44(10) ?
Cl2 C2 Cl1 . . 109.06(8) ?
C1 C2 H2 . . 107.800000 ?
Cl2 C2 H2 . . 107.800000 ?
Cl1 C2 H2 . . 107.800000 ?
C8 C3 C4 . . 118.20(12) ?
C8 C3 C1 . . 119.79(12) ?
C4 C3 C1 . . 121.91(12) ?
O2 C4 C5 . . 123.81(11) ?
O2 C4 C3 . . 115.75(11) ?
C5 C4 C3 . . 120.41(12) ?
C6 C5 C4 . . 119.80(12) ?
C6 C5 H5 . . 120.100000 ?
C4 C5 H5 . . 120.100000 ?
C5 C6 C7 . . 120.71(12) ?
C5 C6 H6 . . 119.600000 ?
C7 C6 H6 . . 119.600000 ?
C6 C7 C8 . . 119.21(13) ?
C6 C7 H7 . . 120.400000 ?
C8 C7 H7 . . 120.400000 ?
C7 C8 C3 . . 121.64(12) ?
C7 C8 H8 . . 119.200000 ?
C3 C8 H8 . . 119.200000 ?
N1 C9 C15 . . 107.57(11) ?
N1 C9 C10 . . 106.58(12) ?
C15 C9 C10 . . 107.79(13) ?
N1 C9 C14 . . 115.26(12) ?
C15 C9 C14 . . 107.92(14) ?
C10 C9 C14 . . 111.44(12) ?
C11 C10 C9 . . 113.59(13) ?
C11 C10 H10A . . 108.800000 ?
C9 C10 H10A . . 108.800000 ?
C11 C10 H10B . . 108.800000 ?
C9 C10 H10B . . 108.800000 ?
H10A C10 H10B . . 107.700000 ?
C10 C11 C12 . . 108.91(13) ?
C10 C11 H11A . . 109.900000 ?
C12 C11 H11A . . 109.900000 ?
C10 C11 H11B . . 109.900000 ?
C12 C11 H11B . . 109.900000 ?
H11A C11 H11B . . 108.300000 ?
C11 C12 C13 . . 113.72(14) ?
C11 C12 H12A . . 108.800000 ?
C13 C12 H12A . . 108.800000 ?
C11 C12 H12B . . 108.800000 ?
C13 C12 H12B . . 108.800000 ?
H12A C12 H12B . . 107.700000 ?
N1 C13 C17 . . 106.78(11) ?
N1 C13 C12 . . 107.66(11) ?
C17 C13 C12 . . 107.80(13) ?
N1 C13 C16 . . 115.30(12) ?
C17 C13 C16 . . 108.32(12) ?
C12 C13 C16 . . 110.68(12) ?
C9 C14 H14A . . 109.500000 ?
C9 C14 H14B . . 109.500000 ?
H14A C14 H14B . . 109.500000 ?
C9 C14 H14C . . 109.500000 ?
H14A C14 H14C . . 109.500000 ?
H14B C14 H14C . . 109.500000 ?
C9 C15 H15A . . 109.500000 ?
C9 C15 H15B . . 109.500000 ?
H15A C15 H15B . . 109.500000 ?
C9 C15 H15C . . 109.500000 ?
H15A C15 H15C . . 109.500000 ?
H15B C15 H15C . . 109.500000 ?
C13 C16 H16A . . 109.500000 ?
C13 C16 H16B . . 109.500000 ?
H16A C16 H16B . . 109.500000 ?
C13 C16 H16C . . 109.500000 ?
H16A C16 H16C . . 109.500000 ?
H16B C16 H16C . . 109.500000 ?
C13 C17 H17A . . 109.500000 ?
C13 C17 H17B . . 109.500000 ?
H17A C17 H17B . . 109.500000 ?
C13 C17 H17C . . 109.500000 ?
H17A C17 H17C . . 109.500000 ?
H17B C17 H17C . . 109.500000 ?
N2 C18 C24 . . 106.42(10) ?
N2 C18 C23 . . 115.85(11) ?
C24 C18 C23 . . 108.63(11) ?
N2 C18 C19 . . 106.67(11) ?
C24 C18 C19 . . 107.82(11) ?
C23 C18 C19 . . 111.11(11) ?
C20 C19 C18 . . 113.56(12) ?
C20 C19 H19A . . 108.900000 ?
C18 C19 H19A . . 108.900000 ?
C20 C19 H19B . . 108.900000 ?
C18 C19 H19B . . 108.900000 ?
H19A C19 H19B . . 107.700000 ?
C19 C20 C21 . . 108.48(12) ?
C19 C20 H20A . . 110.000000 ?
C21 C20 H20A . . 110.000000 ?
C19 C20 H20B . . 110.000000 ?
C21 C20 H20B . . 110.000000 ?
H20A C20 H20B . . 108.400000 ?
C20 C21 C22 . . 113.23(12) ?
C20 C21 H21A . . 108.900000 ?
C22 C21 H21A . . 108.900000 ?
C20 C21 H21B . . 108.900000 ?
C22 C21 H21B . . 108.900000 ?
H21A C21 H21B . . 107.700000 ?
N2 C22 C26 . . 106.47(10) ?
N2 C22 C21 . . 106.30(10) ?
C26 C22 C21 . . 108.53(11) ?
N2 C22 C25 . . 115.89(11) ?
C26 C22 C25 . . 108.74(11) ?
C21 C22 C25 . . 110.63(11) ?
C18 C23 H23A . . 109.500000 ?
C18 C23 H23B . . 109.500000 ?
H23A C23 H23B . . 109.500000 ?
C18 C23 H23C . . 109.500000 ?
H23A C23 H23C . . 109.500000 ?
H23B C23 H23C . . 109.500000 ?
C18 C24 H24A . . 109.500000 ?
C18 C24 H24B . . 109.500000 ?
H24A C24 H24B . . 109.500000 ?
C18 C24 H24C . . 109.500000 ?
H24A C24 H24C . . 109.500000 ?
H24B C24 H24C . . 109.500000 ?
C22 C25 H25A . . 109.500000 ?
C22 C25 H25B . . 109.500000 ?
H25A C25 H25B . . 109.500000 ?
C22 C25 H25C . . 109.500000 ?
H25A C25 H25C . . 109.500000 ?
H25B C25 H25C . . 109.500000 ?
C22 C26 H26A . . 109.500000 ?
C22 C26 H26B . . 109.500000 ?
H26A C26 H26B . . 109.500000 ?
C22 C26 H26C . . 109.500000 ?
H26A C26 H26C . . 109.500000 ?
H26B C26 H26C . . 109.500000 ?

loop_
_geom_bond_atom_site_label_1
_geom_bond_atom_site_label_2
_geom_bond_site_symmetry_2
_geom_bond_distance
_geom_bond_publ_flag
Cl1 C2 . 1.7837(15) ?
Cl2 C2 . 1.7686(14) ?
N1 O1 . 1.4614(14) ?
N1 C9 . 1.5012(17) ?
N1 C13 . 1.5021(18) ?
N2 O2 . 1.4682(13) ?
N2 C18 . 1.4967(17) ?
N2 C22 . 1.4982(16) ?
O1 C1 . 1.4395(15) ?
O2 C4 . 1.3791(15) ?
C1 C3 . 1.5207(18) ?
C1 C2 . 1.5392(19) ?
C1 H1 . 1.000000 ?
C2 H2 . 1.000000 ?
C3 C8 . 1.3918(19) ?
C3 C4 . 1.4101(18) ?
C4 C5 . 1.3918(18) ?
C5 C6 . 1.3867(19) ?
C5 H5 . 0.950000 ?
C6 C7 . 1.387(2) ?
C6 H6 . 0.950000 ?
C7 C8 . 1.387(2) ?
C7 H7 . 0.950000 ?
C8 H8 . 0.950000 ?
C9 C15 . 1.531(2) ?
C9 C10 . 1.534(2) ?
C9 C14 . 1.537(2) ?
C10 C11 . 1.514(2) ?
C10 H10A . 0.990000 ?
C10 H10B . 0.990000 ?
C11 C12 . 1.521(2) ?
C11 H11A . 0.990000 ?
C11 H11B . 0.990000 ?
C12 C13 . 1.536(2) ?
C12 H12A . 0.990000 ?
C12 H12B . 0.990000 ?
C13 C17 . 1.528(2) ?
C13 C16 . 1.539(2) ?
C14 H14A . 0.980000 ?
C14 H14B . 0.980000 ?
C14 H14C . 0.980000 ?
C15 H15A . 0.980000 ?
C15 H15B . 0.980000 ?
C15 H15C . 0.980000 ?
C16 H16A . 0.980000 ?
C16 H16B . 0.980000 ?
C16 H16C . 0.980000 ?
C17 H17A . 0.980000 ?
C17 H17B . 0.980000 ?
C17 H17C . 0.980000 ?
C18 C24 . 1.5314(19) ?
C18 C23 . 1.5368(19) ?
C18 C19 . 1.5381(19) ?
C19 C20 . 1.520(2) ?
C19 H19A . 0.990000 ?
C19 H19B . 0.990000 ?
C20 C21 . 1.520(2) ?
C20 H20A . 0.990000 ?
C20 H20B . 0.990000 ?
C21 C22 . 1.5352(18) ?
C21 H21A . 0.990000 ?
C21 H21B . 0.990000 ?
C22 C26 . 1.5335(19) ?
C22 C25 . 1.5377(18) ?
C23 H23A . 0.980000 ?
C23 H23B . 0.980000 ?
C23 H23C . 0.980000 ?
C24 H24A . 0.980000 ?
C24 H24B . 0.980000 ?
C24 H24C . 0.980000 ?
C25 H25A . 0.980000 ?
C25 H25B . 0.980000 ?
C25 H25C . 0.980000 ?
C26 H26A . 0.980000 ?
C26 H26B . 0.980000 ?
C26 H26C . 0.980000 ?

loop_
_geom_torsion_atom_site_label_1
_geom_torsion_atom_site_label_2
_geom_torsion_atom_site_label_3
_geom_torsion_atom_site_label_4
_geom_torsion_site_symmetry_1
_geom_torsion_site_symmetry_2
_geom_torsion_site_symmetry_3
_geom_torsion_site_symmetry_4
_geom_torsion
_geom_torsion_publ_flag
C9 N1 O1 C1 . . . . -125.85(11) ?
C13 N1 O1 C1 . . . . 108.33(11) ?
C18 N2 O2 C4 . . . . 109.60(11) ?
C22 N2 O2 C4 . . . . -122.54(11) ?
N1 O1 C1 C3 . . . . -125.45(11) ?
N1 O1 C1 C2 . . . . 111.04(11) ?
O1 C1 C2 Cl2 . . . . 175.79(9) ?
C3 C1 C2 Cl2 . . . . 55.43(14) ?
O1 C1 C2 Cl1 . . . . 52.71(13) ?
C3 C1 C2 Cl1 . . . . -67.65(13) ?
O1 C1 C3 C8 . . . . -29.96(16) ?
C2 C1 C3 C8 . . . . 88.96(15) ?
O1 C1 C3 C4 . . . . 146.42(12) ?
C2 C1 C3 C4 . . . . -94.66(15) ?
N2 O2 C4 C5 . . . . 4.56(16) ?
N2 O2 C4 C3 . . . . -173.39(10) ?
C8 C3 C4 O2 . . . . 178.42(11) ?
C1 C3 C4 O2 . . . . 1.99(18) ?
C8 C3 C4 C5 . . . . 0.40(19) ?
C1 C3 C4 C5 . . . . -176.04(12) ?
O2 C4 C5 C6 . . . . -176.84(12) ?
C3 C4 C5 C6 . . . . 1.02(19) ?
C4 C5 C6 C7 . . . . -1.4(2) ?
C5 C6 C7 C8 . . . . 0.4(2) ?
C6 C7 C8 C3 . . . . 1.0(2) ?
C4 C3 C8 C7 . . . . -1.43(19) ?
C1 C3 C8 C7 . . . . 175.08(12) ?
O1 N1 C9 C15 . . . . 69.61(14) ?
C13 N1 C9 C15 . . . . -171.30(13) ?
O1 N1 C9 C10 . . . . -175.01(10) ?
C13 N1 C9 C10 . . . . -55.92(15) ?
O1 N1 C9 C14 . . . . -50.81(15) ?
C13 N1 C9 C14 . . . . 68.29(17) ?
N1 C9 C10 C11 . . . . 55.86(16) ?
C15 C9 C10 C11 . . . . 171.10(14) ?
C14 C9 C10 C11 . . . . -70.67(17) ?
C9 C10 C11 C12 . . . . -57.26(18) ?
C10 C11 C12 C13 . . . . 55.36(18) ?
O1 N1 C13 C17 . . . . -71.14(13) ?
C9 N1 C13 C17 . . . . 170.22(12) ?
O1 N1 C13 C12 . . . . 173.33(10) ?
C9 N1 C13 C12 . . . . 54.69(16) ?
O1 N1 C13 C16 . . . . 49.24(14) ?
C9 N1 C13 C16 . . . . -69.40(16) ?
C11 C12 C13 N1 . . . . -52.67(16) ?
C11 C12 C13 C17 . . . . -167.53(13) ?
C11 C12 C13 C16 . . . . 74.17(16) ?
O2 N2 C18 C24 . . . . -71.62(12) ?
C22 N2 C18 C24 . . . . 168.80(10) ?
O2 N2 C18 C23 . . . . 49.23(14) ?
C22 N2 C18 C23 . . . . -70.35(15) ?
O2 N2 C18 C19 . . . . 173.47(10) ?
C22 N2 C18 C19 . . . . 53.89(14) ?
N2 C18 C19 C20 . . . . -53.16(15) ?
C24 C18 C19 C20 . . . . -167.12(12) ?
C23 C18 C19 C20 . . . . 73.96(15) ?
C18 C19 C20 C21 . . . . 57.53(16) ?
C19 C20 C21 C22 . . . . -58.45(16) ?
O2 N2 C22 C26 . . . . 70.14(12) ?
C18 N2 C22 C26 . . . . -170.28(11) ?
O2 N2 C22 C21 . . . . -174.28(10) ?
C18 N2 C22 C21 . . . . -54.70(14) ?
O2 N2 C22 C25 . . . . -50.91(14) ?
C18 N2 C22 C25 . . . . 68.66(15) ?
C20 C21 C22 N2 . . . . 54.80(15) ?
C20 C21 C22 C26 . . . . 168.97(12) ?
C20 C21 C22 C25 . . . . -71.80(15) ?
